data_4074985
loop_
_publ_author_name
'Ionkin, Alex S.'
'Marshall, William J.'
'Fish, Brian M.'

_publ_section_title
;
 Synthesis and Structural Characterization of a Series of Novel
 Polyaromatic Ligands Containing Pyrene and Related Biscyclometalated
 Iridium(III) Complexes
;
_journal_coden_ASTM ORGND7
_journal_issue 6
_journal_name_full Organometallics
_journal_page_first 1461
_journal_page_last 1471
_journal_paper_doi 10.1021/om0510775
_journal_volume 25
_journal_year 2006
_chemical_formula_sum 'C18 H40 Cl2 O P2 Pd2'
_chemical_formula_weight 618.14
_space_group_IT_number 14
_symmetry_cell_setting monoclinic
_symmetry_space_group_name_Hall '-P 2yn'
_symmetry_space_group_name_H-M 'P 1 21/n 1'
_atom_sites_solution_hydrogens geom
_atom_sites_solution_primary direct
_atom_sites_solution_secondary difmap
_audit_creation_method SHELXL-97
_cell_angle_alpha 90.00
_cell_angle_beta 110.881(2)
_cell_angle_gamma 90.00
_cell_formula_units_Z 4
_cell_length_a 15.4000(15)
_cell_length_b 11.3999(11)
_cell_length_c 15.4278(15)
_cell_measurement_temperature 173(2)
_cell_volume 2530.6(4)
_computing_cell_refinement 'Bruker XSCANS'
_computing_data_collection 'Bruker XSCANS'
_computing_data_reduction 'Bruker SHELXTL'
_computing_molecular_graphics 'Bruker SHELXTL'
_computing_publication_material 'Bruker SHELXTL'
_computing_structure_refinement 'SHELXL-97 (Sheldrick, 1997)'
_computing_structure_solution 'SHELXS-97 (Sheldrick, 1990)'
_diffrn_ambient_temperature 173(2)
_diffrn_measured_fraction_theta_full 0.944
_diffrn_measured_fraction_theta_max 0.944
_diffrn_measurement_device_type 'Bruker P4'
_diffrn_measurement_method '\w scans'
_diffrn_radiation_monochromator graphite
_diffrn_radiation_source 'fine-focus sealed tube'
_diffrn_radiation_type MoK\a
_diffrn_radiation_wavelength 0.71073
_diffrn_reflns_av_R_equivalents 0.0163
_diffrn_reflns_av_sigmaI/netI 0.0240
_diffrn_reflns_limit_h_max 19
_diffrn_reflns_limit_h_min -20
_diffrn_reflns_limit_k_max 12
_diffrn_reflns_limit_k_min -14
_diffrn_reflns_limit_l_max 20
_diffrn_reflns_limit_l_min -10
_diffrn_reflns_number 11782
_diffrn_reflns_theta_full 28.28
_diffrn_reflns_theta_max 28.28
_diffrn_reflns_theta_min 1.60
_exptl_absorpt_coefficient_mu 1.764
_exptl_absorpt_correction_type none
_exptl_crystal_colour dk.gold
_exptl_crystal_density_diffrn 1.622
_exptl_crystal_density_meas hemisphere
_exptl_crystal_density_method 'not measured'
_exptl_crystal_description iregblo
_exptl_crystal_F_000 1248
_exptl_crystal_size_max .48
_exptl_crystal_size_mid .22
_exptl_crystal_size_min .22
_refine_diff_density_max 0.901
_refine_diff_density_min -0.410
_refine_diff_density_rms 0.082
_refine_ls_extinction_method none
_refine_ls_goodness_of_fit_ref 1.043
_refine_ls_hydrogen_treatment riding
_refine_ls_matrix_type full
_refine_ls_number_parameters 238
_refine_ls_number_reflns 5936
_refine_ls_number_restraints 0
_refine_ls_restrained_S_all 1.043
_refine_ls_R_factor_all 0.0303
_refine_ls_R_factor_gt 0.0248
_refine_ls_shift/su_max 0.009
_refine_ls_shift/su_mean 0.001
_refine_ls_structure_factor_coef Fsqd
_refine_ls_weighting_details 'calc w=1/[\s^2^(Fo^2^)+(0.0370P)^2^+1.1900P] where P=(Fo^2^+2Fc^2^)/3'
_refine_ls_weighting_scheme calc
_refine_ls_wR_factor_gt 0.0642
_refine_ls_wR_factor_ref 0.0678
_reflns_number_gt 5157
_reflns_number_total 5936
_reflns_threshold_expression >2sigma(I)
_cod_data_source_file om0510775si20060112_022917.cif
_cod_data_source_block 03257
_cod_depositor_comments
;
The following automatic conversions were performed:

'_symmetry_cell_setting' value 'Monoclinic' changed to 'monoclinic'
according to /home/saulius/struct/CIF-dictionaries/cif_core.dic
dictionary named 'cif_core.dic' version 2.4.1 from 2010-06-29.

Automatic conversion script
Id: cif_fix_values 1715 2011-07-08 13:25:40Z adriana 
;
_cod_original_sg_symbol_H-M P2(1)/n
_cod_database_code 4074985

loop_
_symmetry_equiv_pos_as_xyz
'x, y, z'
'-x+1/2, y+1/2, -z+1/2'
'-x, -y, -z'
'x-1/2, -y-1/2, z-1/2'

loop_
_atom_site_label
_atom_site_type_symbol
_atom_site_fract_x
_atom_site_fract_y
_atom_site_fract_z
_atom_site_U_iso_or_equiv
_atom_site_adp_type
_atom_site_occupancy
_atom_site_symmetry_multiplicity
_atom_site_calc_flag
_atom_site_refinement_flags
Pd1 Pd 0.543250(12) 0.463873(16) 0.115983(12) 0.02494(6) Uani 1 1 d .
P1 P 0.61349(4) 0.25559(5) 0.26273(4) 0.02467(13) Uani 1 1 d .
Cl1 Cl 0.41869(4) 0.58882(7) 0.01172(4) 0.03786(15) Uani 1 1 d .
O1 O 0.37395(12) 0.37272(16) 0.32990(12) 0.0326(4) Uani 1 1 d .
C1 C 0.65061(15) 0.3708(2) 0.20225(16) 0.0273(5) Uani 1 1 d .
H1A H 0.6856 0.3352 0.1661 0.033 Uiso 1 1 calc R
H1B H 0.6932 0.4246 0.2484 0.033 Uiso 1 1 calc R
Pd2 Pd 0.493547(11) 0.324503(15) 0.297401(11) 0.02271(6) Uani 1 1 d .
Cl2 Cl 0.51266(4) 0.51875(5) 0.24634(4) 0.03159(13) Uani 1 1 d .
P2 P 0.36979(4) 0.25269(6) 0.37310(4) 0.02818(13) Uani 1 1 d .
C2 C 0.46138(18) 0.1734(2) 0.3539(2) 0.0339(6) Uani 1 1 d .
H2A H 0.4396 0.1080 0.3092 0.041 Uiso 1 1 calc R
H2B H 0.5110 0.1472 0.4116 0.041 Uiso 1 1 calc R
C3 C 0.58107(19) 0.1286(2) 0.17845(19) 0.0363(6) Uani 1 1 d .
C4 C 0.5800(3) 0.0119(3) 0.2276(3) 0.0544(8) Uani 1 1 d .
H4A H 0.5509 -0.0487 0.1812 0.082 Uiso 1 1 calc R
H4B H 0.5446 0.0212 0.2687 0.082 Uiso 1 1 calc R
H4C H 0.6439 -0.0113 0.2641 0.082 Uiso 1 1 calc R
C5 C 0.6475(2) 0.1160(3) 0.1246(2) 0.0485(7) Uani 1 1 d .
H5A H 0.6314 0.0454 0.0859 0.073 Uiso 1 1 calc R
H5B H 0.7115 0.1096 0.1685 0.073 Uiso 1 1 calc R
H5C H 0.6419 0.1851 0.0851 0.073 Uiso 1 1 calc R
C6 C 0.4838(2) 0.1550(3) 0.1098(2) 0.0467(7) Uani 1 1 d .
H6A H 0.4653 0.0941 0.0619 0.070 Uiso 1 1 calc R
H6B H 0.4837 0.2315 0.0808 0.070 Uiso 1 1 calc R
H6C H 0.4398 0.1564 0.1427 0.070 Uiso 1 1 calc R
C7 C 0.72036(17) 0.2293(2) 0.36972(18) 0.0347(6) Uani 1 1 d .
C8 C 0.80820(18) 0.2193(3) 0.3457(2) 0.0459(7) Uani 1 1 d .
H8A H 0.8628 0.2152 0.4031 0.069 Uiso 1 1 calc R
H8B H 0.8133 0.2881 0.3098 0.069 Uiso 1 1 calc R
H8C H 0.8049 0.1481 0.3090 0.069 Uiso 1 1 calc R
C9 C 0.7135(2) 0.1214(3) 0.4264(3) 0.0653(11) Uani 1 1 d .
H9A H 0.7678 0.1186 0.4840 0.098 Uiso 1 1 calc R
H9B H 0.7115 0.0502 0.3902 0.098 Uiso 1 1 calc R
H9C H 0.6568 0.1266 0.4413 0.098 Uiso 1 1 calc R
C10 C 0.7276(2) 0.3364(3) 0.43108(19) 0.0462(7) Uani 1 1 d .
H10A H 0.7859 0.3330 0.4846 0.069 Uiso 1 1 calc R
H10B H 0.6750 0.3373 0.4527 0.069 Uiso 1 1 calc R
H10C H 0.7266 0.4078 0.3954 0.069 Uiso 1 1 calc R
C11 C 0.3964(2) 0.2751(3) 0.49857(18) 0.0394(6) Uani 1 1 d .
C12 C 0.3313(3) 0.3713(5) 0.5109(3) 0.0913(17) Uani 1 1 d .
H12A H 0.3510 0.3933 0.5765 0.137 Uiso 1 1 calc R
H12B H 0.2674 0.3416 0.4900 0.137 Uiso 1 1 calc R
H12C H 0.3341 0.4403 0.4740 0.137 Uiso 1 1 calc R
C13 C 0.4947(2) 0.3252(3) 0.5370(2) 0.0557(9) Uani 1 1 d .
H13A H 0.5083 0.3517 0.6010 0.083 Uiso 1 1 calc R
H13B H 0.4996 0.3917 0.4988 0.083 Uiso 1 1 calc R
H13C H 0.5394 0.2645 0.5361 0.083 Uiso 1 1 calc R
C14 C 0.3927(5) 0.1646(4) 0.5506(3) 0.123(3) Uani 1 1 d .
H14A H 0.4125 0.1819 0.6171 0.184 Uiso 1 1 calc R
H14B H 0.4343 0.1058 0.5401 0.184 Uiso 1 1 calc R
H14C H 0.3290 0.1343 0.5285 0.184 Uiso 1 1 calc R
C15 C 0.25765(19) 0.1811(3) 0.31062(19) 0.0391(6) Uani 1 1 d .
C16 C 0.2502(3) 0.1727(4) 0.2082(2) 0.0669(11) Uani 1 1 d .
H16A H 0.1916 0.1343 0.1717 0.100 Uiso 1 1 calc R
H16B H 0.3024 0.1268 0.2043 0.100 Uiso 1 1 calc R
H16C H 0.2518 0.2517 0.1838 0.100 Uiso 1 1 calc R
C17 C 0.2536(2) 0.0569(3) 0.3475(3) 0.0555(9) Uani 1 1 d .
H17A H 0.2024 0.0133 0.3024 0.083 Uiso 1 1 calc R
H17B H 0.2433 0.0618 0.4065 0.083 Uiso 1 1 calc R
H17C H 0.3124 0.0163 0.3570 0.083 Uiso 1 1 calc R
C18 C 0.1765(2) 0.2573(3) 0.3143(2) 0.0528(8) Uani 1 1 d .
H18A H 0.1179 0.2268 0.2702 0.079 Uiso 1 1 calc R
H18B H 0.1853 0.3383 0.2978 0.079 Uiso 1 1 calc R
H18C H 0.1746 0.2553 0.3771 0.079 Uiso 1 1 calc R

loop_
_atom_site_aniso_label
_atom_site_aniso_U_11
_atom_site_aniso_U_22
_atom_site_aniso_U_33
_atom_site_aniso_U_23
_atom_site_aniso_U_13
_atom_site_aniso_U_12
Pd1 0.02342(9) 0.02854(11) 0.02326(9) 0.00320(7) 0.00881(7) 0.00326(7)
P1 0.0215(3) 0.0241(3) 0.0283(3) 0.0045(2) 0.0088(2) 0.0025(2)
Cl1 0.0360(3) 0.0524(4) 0.0267(3) 0.0060(3) 0.0130(2) 0.0182(3)
O1 0.0310(9) 0.0335(10) 0.0383(9) 0.0076(8) 0.0183(8) 0.0048(8)
C1 0.0215(10) 0.0321(13) 0.0288(11) 0.0067(10) 0.0095(9) 0.0023(9)
Pd2 0.02174(9) 0.02373(10) 0.02259(9) 0.00214(6) 0.00784(7) 0.00098(6)
Cl2 0.0424(3) 0.0273(3) 0.0300(3) 0.0053(2) 0.0188(3) 0.0065(2)
P2 0.0266(3) 0.0313(3) 0.0283(3) 0.0004(3) 0.0118(2) -0.0041(2)
C2 0.0340(13) 0.0289(14) 0.0432(14) 0.0043(11) 0.0192(11) 0.0009(10)
C3 0.0392(14) 0.0286(14) 0.0447(15) -0.0071(12) 0.0193(12) 0.0010(11)
C4 0.066(2) 0.0281(16) 0.078(2) -0.0047(15) 0.0369(19) 0.0027(14)
C5 0.0483(17) 0.0522(19) 0.0520(17) -0.0120(15) 0.0265(14) 0.0034(15)
C6 0.0403(15) 0.0496(18) 0.0462(16) -0.0210(14) 0.0103(13) -0.0044(13)
C7 0.0233(11) 0.0355(15) 0.0396(14) 0.0147(11) 0.0043(10) 0.0036(10)
C8 0.0257(13) 0.0493(18) 0.0573(18) 0.0083(15) 0.0081(12) 0.0075(12)
C9 0.0383(16) 0.069(2) 0.073(2) 0.045(2) 0.0010(15) -0.0010(16)
C10 0.0337(14) 0.067(2) 0.0292(13) 0.0019(13) 0.0006(11) 0.0005(13)
C11 0.0419(14) 0.0494(17) 0.0268(12) -0.0023(11) 0.0122(11) -0.0115(13)
C12 0.056(2) 0.164(5) 0.051(2) -0.043(3) 0.0156(17) 0.022(3)
C13 0.0446(17) 0.075(3) 0.0423(17) -0.0190(16) 0.0090(14) -0.0126(16)
C14 0.220(7) 0.094(4) 0.036(2) 0.013(2) 0.024(3) -0.077(4)
C15 0.0307(13) 0.0491(18) 0.0362(14) -0.0077(12) 0.0104(11) -0.0109(12)
C16 0.050(2) 0.108(3) 0.0365(16) -0.0170(18) 0.0083(14) -0.018(2)
C17 0.0488(18) 0.0450(19) 0.073(2) -0.0148(16) 0.0222(17) -0.0194(15)
C18 0.0314(14) 0.061(2) 0.061(2) -0.0058(17) 0.0099(13) -0.0045(14)

loop_
_atom_type_symbol
_atom_type_description
_atom_type_scat_dispersion_real
_atom_type_scat_dispersion_imag
_atom_type_scat_source
C C 0.0033 0.0016 'International Tables Vol C Tables 4.2.6.8 and 6.1.1.4'
H H 0.0000 0.0000 'International Tables Vol C Tables 4.2.6.8 and 6.1.1.4'
P P 0.1023 0.0942 'International Tables Vol C Tables 4.2.6.8 and 6.1.1.4'
Pd Pd -0.9988 1.0072 'International Tables Vol C Tables 4.2.6.8 and 6.1.1.4'
Cl Cl 0.1484 0.1585 'International Tables Vol C Tables 4.2.6.8 and 6.1.1.4'
O O 0.0106 0.0060 'International Tables Vol C Tables 4.2.6.8 and 6.1.1.4'

loop_
_geom_angle_atom_site_label_1
_geom_angle_atom_site_label_2
_geom_angle_atom_site_label_3
_geom_angle
_geom_angle_site_symmetry_1
_geom_angle_site_symmetry_3
C1 Pd1 Cl2 86.64(7) . .
C1 Pd1 Cl1 91.62(7) . 3_665
Cl2 Pd1 Cl1 177.30(2) . 3_665
C1 Pd1 Cl1 176.27(7) . .
Cl2 Pd1 Cl1 93.37(2) . .
Cl1 Pd1 Cl1 88.22(2) 3_665 .
C1 P1 C3 104.76(12) . .
C1 P1 C7 103.13(11) . .
C3 P1 C7 114.37(13) . .
C1 P1 Pd2 107.83(8) . .
C3 P1 Pd2 113.25(9) . .
C7 P1 Pd2 112.44(9) . .
Pd1 Cl1 Pd1 91.78(2) 3_665 .
P2 O1 Pd2 92.60(9) . .
P1 C1 Pd1 112.67(11) . .
C2 Pd2 O1 76.14(9) . .
C2 Pd2 P1 98.64(7) . .
O1 Pd2 P1 174.27(5) . .
C2 Pd2 Cl2 168.80(7) . .
O1 Pd2 Cl2 93.22(5) . .
P1 Pd2 Cl2 92.13(2) . .
C2 Pd2 P2 41.54(7) . .
O1 Pd2 P2 34.66(5) . .
P1 Pd2 P2 140.18(2) . .
Cl2 Pd2 P2 127.63(2) . .
Pd1 Cl2 Pd2 97.05(2) . .
O1 P2 C2 102.82(11) . .
O1 P2 C15 110.16(12) . .
C2 P2 C15 109.72(13) . .
O1 P2 C11 107.69(12) . .
C2 P2 C11 110.49(14) . .
C15 P2 C11 115.22(13) . .
O1 P2 Pd2 52.74(6) . .
C2 P2 Pd2 50.18(8) . .
C15 P2 Pd2 125.75(9) . .
C11 P2 Pd2 119.02(9) . .
P2 C2 Pd2 88.29(11) . .
C6 C3 C4 109.5(3) . .
C6 C3 C5 108.8(2) . .
C4 C3 C5 108.2(2) . .
C6 C3 P1 106.23(18) . .
C4 C3 P1 111.8(2) . .
C5 C3 P1 112.3(2) . .
C10 C7 C8 109.6(2) . .
C10 C7 C9 107.0(3) . .
C8 C7 C9 109.0(2) . .
C10 C7 P1 105.24(17) . .
C8 C7 P1 111.72(19) . .
C9 C7 P1 114.13(19) . .
C14 C11 C13 109.1(3) . .
C14 C11 C12 112.3(4) . .
C13 C11 C12 106.5(3) . .
C14 C11 P2 114.0(2) . .
C13 C11 P2 106.14(19) . .
C12 C11 P2 108.4(2) . .
C17 C15 C18 111.4(3) . .
C17 C15 C16 108.9(3) . .
C18 C15 C16 107.9(3) . .
C17 C15 P2 111.7(2) . .
C18 C15 P2 110.7(2) . .
C16 C15 P2 106.1(2) . .

loop_
_geom_bond_atom_site_label_1
_geom_bond_atom_site_label_2
_geom_bond_distance
_geom_bond_site_symmetry_2
Pd1 C1 2.015(2) .
Pd1 Cl2 2.3093(6) .
Pd1 Cl1 2.3258(6) 3_665
Pd1 Cl1 2.4691(6) .
P1 C1 1.817(2) .
P1 C3 1.890(3) .
P1 C7 1.894(2) .
P1 Pd2 2.2404(6) .
Cl1 Pd1 2.3258(6) 3_665
O1 P2 1.5334(19) .
O1 Pd2 2.1456(17) .
Pd2 C2 2.069(3) .
Pd2 Cl2 2.4033(7) .
Pd2 P2 2.6931(6) .
P2 C2 1.787(3) .
P2 C15 1.842(3) .
P2 C11 1.848(3) .
C3 C6 1.525(4) .
C3 C4 1.534(4) .
C3 C5 1.537(4) .
C7 C10 1.525(4) .
C7 C8 1.529(4) .
C7 C9 1.535(4) .
C11 C14 1.505(5) .
C11 C13 1.526(4) .
C11 C12 1.544(5) .
C15 C17 1.535(4) .
C15 C18 1.540(4) .
C15 C16 1.545(4) .

loop_
_geom_torsion_atom_site_label_1
_geom_torsion_atom_site_label_2
_geom_torsion_atom_site_label_3
_geom_torsion_atom_site_label_4
_geom_torsion
_geom_torsion_site_symmetry_1
_geom_torsion_site_symmetry_4
C1 Pd1 Cl1 Pd1 87.7(11) . 3_665
Cl2 Pd1 Cl1 Pd1 177.82(3) . 3_665
Cl1 Pd1 Cl1 Pd1 0.0 3_665 3_665
C3 P1 C1 Pd1 83.40(15) . .
C7 P1 C1 Pd1 -156.62(13) . .
Pd2 P1 C1 Pd1 -37.50(14) . .
Cl2 Pd1 C1 P1 62.32(12) . .
Cl1 Pd1 C1 P1 -119.75(12) 3_665 .
Cl1 Pd1 C1 P1 152.7(10) . .
P2 O1 Pd2 C2 2.86(10) . .
P2 O1 Pd2 P1 27.4(6) . .
P2 O1 Pd2 Cl2 -173.58(7) . .
C1 P1 Pd2 C2 175.63(12) . .
C3 P1 Pd2 C2 60.21(13) . .
C7 P1 Pd2 C2 -71.35(12) . .
C1 P1 Pd2 O1 151.5(5) . .
C3 P1 Pd2 O1 36.1(5) . .
C7 P1 Pd2 O1 -95.5(5) . .
C1 P1 Pd2 Cl2 -7.48(9) . .
C3 P1 Pd2 Cl2 -122.90(10) . .
C7 P1 Pd2 Cl2 105.54(9) . .
C1 P1 Pd2 P2 175.68(8) . .
C3 P1 Pd2 P2 60.26(10) . .
C7 P1 Pd2 P2 -71.30(10) . .
C1 Pd1 Cl2 Pd2 -57.88(7) . .
Cl1 Pd1 Cl2 Pd2 -108.0(5) 3_665 .
Cl1 Pd1 Cl2 Pd2 125.86(3) . .
C2 Pd2 Cl2 Pd1 -155.1(4) . .
O1 Pd2 Cl2 Pd1 -136.98(5) . .
P1 Pd2 Cl2 Pd1 40.96(2) . .
P2 Pd2 Cl2 Pd1 -141.59(2) . .
Pd2 O1 P2 C2 -3.30(12) . .
Pd2 O1 P2 C15 -120.18(11) . .
Pd2 O1 P2 C11 113.40(11) . .
C2 Pd2 P2 O1 -175.81(15) . .
P1 Pd2 P2 O1 -175.88(9) . .
Cl2 Pd2 P2 O1 8.11(9) . .
O1 Pd2 P2 C2 175.81(15) . .
P1 Pd2 P2 C2 -0.07(13) . .
Cl2 Pd2 P2 C2 -176.09(12) . .
C2 Pd2 P2 C15 -86.61(17) . .
O1 Pd2 P2 C15 89.20(15) . .
P1 Pd2 P2 C15 -86.69(13) . .
Cl2 Pd2 P2 C15 97.30(13) . .
C2 Pd2 P2 C11 93.36(17) . .
O1 Pd2 P2 C11 -90.84(15) . .
P1 Pd2 P2 C11 93.28(12) . .
Cl2 Pd2 P2 C11 -82.73(12) . .
O1 P2 C2 Pd2 3.42(12) . .
C15 P2 C2 Pd2 120.62(12) . .
C11 P2 C2 Pd2 -111.27(12) . .
O1 Pd2 C2 P2 -2.45(9) . .
P1 Pd2 C2 P2 179.95(8) . .
Cl2 Pd2 C2 P2 16.2(5) . .
C1 P1 C3 C6 -80.1(2) . .
C7 P1 C3 C6 167.71(19) . .
Pd2 P1 C3 C6 37.1(2) . .
C1 P1 C3 C4 160.5(2) . .
C7 P1 C3 C4 48.4(2) . .
Pd2 P1 C3 C4 -82.2(2) . .
C1 P1 C3 C5 38.7(2) . .
C7 P1 C3 C5 -73.5(2) . .
Pd2 P1 C3 C5 155.90(19) . .
C1 P1 C7 C10 72.2(2) . .
C3 P1 C7 C10 -174.64(18) . .
Pd2 P1 C7 C10 -43.64(19) . .
C1 P1 C7 C8 -46.6(2) . .
C3 P1 C7 C8 66.5(2) . .
Pd2 P1 C7 C8 -162.46(18) . .
C1 P1 C7 C9 -170.8(2) . .
C3 P1 C7 C9 -57.6(3) . .
Pd2 P1 C7 C9 73.4(3) . .
O1 P2 C11 C14 178.6(3) . .
C2 P2 C11 C14 -69.8(4) . .
C15 P2 C11 C14 55.2(4) . .
Pd2 P2 C11 C14 -124.7(3) . .
O1 P2 C11 C13 -61.3(2) . .
C2 P2 C11 C13 50.2(3) . .
C15 P2 C11 C13 175.3(2) . .
Pd2 P2 C11 C13 -4.7(3) . .
O1 P2 C11 C12 52.8(3) . .
C2 P2 C11 C12 164.3(3) . .
C15 P2 C11 C12 -70.6(3) . .
Pd2 P2 C11 C12 109.4(3) . .
O1 P2 C15 C17 176.0(2) . .
C2 P2 C15 C17 63.5(2) . .
C11 P2 C15 C17 -62.0(3) . .
Pd2 P2 C15 C17 118.0(2) . .
O1 P2 C15 C18 -59.3(2) . .
C2 P2 C15 C18 -171.8(2) . .
C11 P2 C15 C18 62.8(3) . .
Pd2 P2 C15 C18 -117.2(2) . .
O1 P2 C15 C16 57.5(3) . .
C2 P2 C15 C16 -55.0(3) . .
C11 P2 C15 C16 179.5(2) . .
Pd2 P2 C15 C16 -0.5(3) . .
